data_7225518
loop_
_publ_author_name
'Zhang, Xin'
'Gan, Xiaoping'
'Yao, Shun'
'Zhu, Weiju'
'Yu, Jianhua'
'Wu, Zhichao'
'zhou, Hongping'
'Tian, Yupeng'
'Wu, Jieying'

_publ_section_title
;
 Branched Triphenylamine-cored Compounds: Aggregation Induced Two-photon
 Absorption
;
_journal_name_full 'RSC Adv.'
_journal_paper_doi 10.1039/C6RA09701D
_journal_year 2016
_chemical_formula_sum 'C36 H23 N5 O4'
_chemical_formula_weight 589.59
_chemical_name_systematic
; 
 ? 
;
_space_group_IT_number 15
_symmetry_cell_setting monoclinic
_symmetry_space_group_name_Hall '-C 2yc'
_symmetry_space_group_name_H-M 'C 1 2/c 1'
_atom_sites_solution_hydrogens geom
_atom_sites_solution_primary direct
_atom_sites_solution_secondary difmap
_audit_creation_method SHELXL-97
_audit_update_record
;
2015-11-17 deposited with the CCDC.
2016-06-06 downloaded from the CCDC.
;
_cell_angle_alpha 90.00
_cell_angle_beta 119.721(3)
_cell_angle_gamma 90.00
_cell_formula_units_Z 12
_cell_length_a 34.868(3)
_cell_length_b 9.7729(9)
_cell_length_c 29.980(3)
_cell_measurement_temperature 296(2)
_cell_volume 8872.1(15)
_computing_structure_refinement 'SHELXL-97 (Sheldrick, 1997)'
_computing_structure_solution 'SHELXS-97 (Sheldrick, 1990)'
_diffrn_ambient_temperature 296(2)
_diffrn_measured_fraction_theta_full 0.999
_diffrn_measured_fraction_theta_max 0.999
_diffrn_measurement_device_type 'CCD area detector'
_diffrn_measurement_method 'phi and omega scans'
_diffrn_radiation_monochromator graphite
_diffrn_radiation_source 'fine-focus sealed tube'
_diffrn_radiation_type MoK\a
_diffrn_radiation_wavelength 0.71073
_diffrn_reflns_av_R_equivalents 0.0489
_diffrn_reflns_av_sigmaI/netI 0.0469
_diffrn_reflns_limit_h_max 41
_diffrn_reflns_limit_h_min -38
_diffrn_reflns_limit_k_max 11
_diffrn_reflns_limit_k_min -11
_diffrn_reflns_limit_l_max 35
_diffrn_reflns_limit_l_min -35
_diffrn_reflns_number 30908
_diffrn_reflns_theta_full 25.00
_diffrn_reflns_theta_max 25.00
_diffrn_reflns_theta_min 1.34
_exptl_absorpt_coefficient_mu 0.089
_exptl_crystal_colour RED
_exptl_crystal_density_diffrn 1.324
_exptl_crystal_density_method 'not measured'
_exptl_crystal_description BLOCK
_exptl_crystal_F_000 3672
_refine_diff_density_max 0.141
_refine_diff_density_min -0.153
_refine_diff_density_rms 0.033
_refine_ls_extinction_method none
_refine_ls_goodness_of_fit_ref 0.772
_refine_ls_hydrogen_treatment mixed
_refine_ls_matrix_type full
_refine_ls_number_parameters 610
_refine_ls_number_reflns 7833
_refine_ls_number_restraints 0
_refine_ls_restrained_S_all 0.772
_refine_ls_R_factor_all 0.1199
_refine_ls_R_factor_gt 0.0515
_refine_ls_shift/su_max 0.001
_refine_ls_shift/su_mean 0.000
_refine_ls_structure_factor_coef Fsqd
_refine_ls_weighting_details 'calc w=1/[\s^2^(Fo^2^)+(0.1207P)^2^+1.9205P] where P=(Fo^2^+2Fc^2^)/3'
_refine_ls_weighting_scheme calc
_refine_ls_wR_factor_gt 0.1431
_refine_ls_wR_factor_ref 0.1779
_reflns_number_gt 3893
_reflns_number_total 7833
_reflns_threshold_expression >2sigma(I)
_cod_data_source_file c6ra09701d2.cif
_cod_data_source_block 3
_cod_depositor_comments
;
The following automatic conversions were performed:

'_symmetry_cell_setting' value 'Monoclinic' changed to 'monoclinic'
according to
/usr/data/users/saulius/crontab/automatic-downloads/rss-feeds/RSC/lib/dictionaries/cif_core.dic
dictionary named 'cif_core.dic' version 2.4.2 from 2011-04-26.

Automatic conversion script
Id: cif_fix_values 4268 2015-11-12 08:31:59Z antanas 
;
_cod_original_cell_volume 8871.9(15)
_cod_original_sg_symbol_H-M 'C2/c  '
_cod_database_code 7225518

loop_
_symmetry_equiv_pos_as_xyz
'x, y, z'
'-x, y, -z+1/2'
'x+1/2, y+1/2, z'
'-x+1/2, y+1/2, -z+1/2'
'-x, -y, -z'
'x, -y, z-1/2'
'-x+1/2, -y+1/2, -z'
'x+1/2, -y+1/2, z-1/2'

loop_
_atom_site_label
_atom_site_type_symbol
_atom_site_fract_x
_atom_site_fract_y
_atom_site_fract_z
_atom_site_U_iso_or_equiv
_atom_site_adp_type
_atom_site_occupancy
_atom_site_symmetry_multiplicity
_atom_site_calc_flag
_atom_site_refinement_flags
N1 N 0.17093(7) 0.65235(19) 0.26985(7) 0.0689(6) Uani 1 1 d .
N4 N 0.0000 0.7196(3) 0.7500 0.0785(9) Uani 1 2 d S
C26 C 0.15070(8) 0.4828(2) 0.12985(9) 0.0647(6) Uani 1 1 d .
C13 C 0.17362(9) 0.5788(2) 0.31166(9) 0.0666(7) Uani 1 1 d .
C47 C -0.00390(9) 0.9777(3) 0.83766(10) 0.0763(7) Uani 1 1 d .
H47 H -0.0188 1.0586 0.8354 0.092 Uiso 1 1 calc R
C9 C 0.18252(9) 0.3616(3) 0.44015(10) 0.0754(7) Uani 1 1 d .
H9 H 0.1657 0.2820 0.4298 0.091 Uiso 1 1 calc R
C10 C 0.17972(9) 0.4416(2) 0.39786(9) 0.0701(7) Uani 1 1 d .
C44 C 0.02247(9) 1.0983(3) 0.94775(9) 0.0680(7) Uani 1 1 d .
C52 C 0.0000 0.5733(4) 0.7500 0.0742(10) Uani 1 2 d S
C11 C 0.15529(9) 0.3887(3) 0.34822(10) 0.0755(7) Uani 1 1 d .
H11 H 0.1408 0.3055 0.3436 0.091 Uiso 1 1 calc R
C25 C 0.17093(8) 0.4078(2) 0.17536(9) 0.0653(6) Uani 1 1 d .
H25 H 0.1801 0.3189 0.1747 0.078 Uiso 1 1 calc R
C2 C 0.20249(9) 0.1026(3) 0.59905(10) 0.0733(7) Uani 1 1 d .
C15 C 0.20068(10) 0.5674(3) 0.40279(10) 0.0793(8) Uani 1 1 d .
H15 H 0.2172 0.6062 0.4352 0.095 Uiso 1 1 calc R
C24 C 0.17780(8) 0.4609(2) 0.22114(9) 0.0668(7) Uani 1 1 d .
H24 H 0.1918 0.4081 0.2508 0.080 Uiso 1 1 calc R
C46 C 0.02662(9) 0.9256(3) 0.88605(9) 0.0689(7) Uani 1 1 d .
C14 C 0.19749(9) 0.6342(3) 0.36109(10) 0.0778(8) Uani 1 1 d .
H14 H 0.2115 0.7183 0.3656 0.093 Uiso 1 1 calc R
C48 C -0.01203(9) 0.9101(3) 0.79348(9) 0.0754(7) Uani 1 1 d .
H48 H -0.0325 0.9462 0.7618 0.090 Uiso 1 1 calc R
C28 C 0.14493(9) 0.4175(3) 0.08355(9) 0.0709(7) Uani 1 1 d .
H28 H 0.1586 0.3325 0.0891 0.085 Uiso 1 1 calc R
C32 C 0.12103(9) 0.3723(3) -0.00857(10) 0.0705(7) Uani 1 1 d .
C23 C 0.16414(8) 0.5922(2) 0.22356(9) 0.0618(6) Uani 1 1 d .
C5 C 0.20350(8) 0.2833(3) 0.52868(9) 0.0665(6) Uani 1 1 d .
O3 O 0.08171(8) 0.1220(3) -0.16890(9) 0.1263(9) Uani 1 1 d .
C49 C 0.00957(9) 0.7897(3) 0.79528(9) 0.0698(7) Uani 1 1 d .
C17 C 0.17485(9) 0.7984(2) 0.27449(9) 0.0648(6) Uani 1 1 d .
C12 C 0.15182(9) 0.4549(3) 0.30597(10) 0.0736(7) Uani 1 1 d .
H12 H 0.1349 0.4170 0.2735 0.088 Uiso 1 1 calc R
C51 C 0.04798(9) 0.8043(3) 0.88699(9) 0.0788(8) Uani 1 1 d .
H51 H 0.0685 0.7677 0.9186 0.095 Uiso 1 1 calc R
C29 C 0.12353(9) 0.4566(3) 0.03389(9) 0.0703(7) Uani 1 1 d .
C50 C 0.03988(9) 0.7370(3) 0.84307(9) 0.0787(7) Uani 1 1 d .
H50 H 0.0547 0.6559 0.8452 0.094 Uiso 1 1 calc R
C27 C 0.13775(10) 0.6151(3) 0.13330(10) 0.0847(8) Uani 1 1 d .
H27 H 0.1244 0.6690 0.1039 0.102 Uiso 1 1 calc R
C7 C 0.20471(8) 0.3798(2) 0.49156(10) 0.0668(7) Uani 1 1 d .
C35 C 0.11442(10) 0.2021(3) -0.08544(10) 0.0821(8) Uani 1 1 d .
C8 C 0.23263(10) 0.4967(3) 0.51470(11) 0.0787(8) Uani 1 1 d .
C30 C 0.09989(11) 0.5823(4) 0.01884(10) 0.0876(9) Uani 1 1 d .
C45 C 0.03738(9) 0.9871(3) 0.93544(10) 0.0750(7) Uani 1 1 d .
H45 H 0.0587 0.9393 0.9637 0.090 Uiso 1 1 calc R
C22 C 0.14398(9) 0.6687(3) 0.17856(10) 0.0816(8) Uani 1 1 d .
H22 H 0.1346 0.7573 0.1792 0.098 Uiso 1 1 calc R
C38 C 0.06157(11) 1.2347(4) 1.09873(11) 0.0858(9) Uani 1 1 d .
N7 N 0.20330(9) 0.0034(3) 0.63593(11) 0.0959(8) Uani 1 1 d .
C41 C 0.03693(9) 1.1449(3) 1.00093(10) 0.0719(7) Uani 1 1 d .
C16 C 0.21035(10) 0.8630(3) 0.27596(10) 0.0795(8) Uani 1 1 d .
H16 H 0.2320 0.8121 0.2740 0.095 Uiso 1 1 calc R
C33 C 0.08688(10) 0.3862(3) -0.05879(10) 0.0835(8) Uani 1 1 d .
H33 H 0.0660 0.4548 -0.0666 0.100 Uiso 1 1 calc R
N8 N 0.10973(10) 0.1020(4) -0.12476(11) 0.0989(8) Uani 1 1 d .
C40 C 0.06470(10) 1.0682(3) 1.04365(10) 0.0914(9) Uani 1 1 d .
H40 H 0.0753 0.9847 1.0394 0.110 Uiso 1 1 calc R
C42 C 0.02210(11) 1.2670(3) 1.00948(12) 0.0982(9) Uani 1 1 d .
H42 H 0.0032 1.3208 0.9815 0.118 Uiso 1 1 calc R
C1 C 0.22713(11) 0.2156(3) 0.61551(11) 0.1013(10) Uani 1 1 d .
H1 H 0.2438 0.2335 0.6505 0.122 Uiso 1 1 calc R
C18 C 0.14307(10) 0.8729(3) 0.27771(11) 0.0817(8) Uani 1 1 d .
H18 H 0.1190 0.8287 0.2766 0.098 Uiso 1 1 calc R
O4 O 0.13362(10) 0.0009(3) -0.11109(10) 0.1292(9) Uani 1 1 d .
O6 O 0.09770(11) 1.2103(3) 1.18716(10) 0.1467(11) Uani 1 1 d .
N6 N 0.07417(11) 1.2827(4) 1.15138(12) 0.1070(10) Uani 1 1 d .
C31 C 0.15309(10) 0.2765(3) 0.00091(10) 0.0889(9) Uani 1 1 d .
H31 H 0.1774 0.2696 0.0337 0.107 Uiso 1 1 calc R
C43 C -0.01007(11) 1.1836(4) 0.90862(12) 0.0929(9) Uani 1 1 d .
C21 C 0.21387(11) 1.0044(3) 0.28039(12) 0.0933(9) Uani 1 1 d .
H21 H 0.2378 1.0487 0.2812 0.112 Uiso 1 1 calc R
O1 O 0.18328(12) -0.0993(3) 0.62099(10) 0.1717(14) Uani 1 1 d .
C3 C 0.17732(12) 0.0772(3) 0.54855(12) 0.1149(12) Uani 1 1 d .
H3 H 0.1595 -0.0003 0.5374 0.138 Uiso 1 1 calc R
C34 C 0.08306(10) 0.3008(3) -0.09740(10) 0.0895(9) Uani 1 1 d .
H34 H 0.0597 0.3103 -0.1308 0.107 Uiso 1 1 calc R
O2 O 0.22581(10) 0.0249(3) 0.68067(10) 0.1508(11) Uani 1 1 d .
C53 C -0.02380(11) 0.5021(3) 0.76773(11) 0.0935(9) Uani 1 1 d .
H53 H -0.0401 0.5490 0.7797 0.112 Uiso 1 1 calc R
C6 C 0.22771(11) 0.3054(3) 0.58053(11) 0.0970(10) Uani 1 1 d .
H6 H 0.2451 0.3836 0.5925 0.116 Uiso 1 1 calc R
C39 C 0.07702(11) 1.1139(4) 1.09278(11) 0.0963(10) Uani 1 1 d .
H39 H 0.0958 1.0616 1.1213 0.116 Uiso 1 1 calc R
C20 C 0.18218(12) 1.0780(3) 0.28358(12) 0.0935(9) Uani 1 1 d .
H20 H 0.1845 1.1728 0.2865 0.112 Uiso 1 1 calc R
C4 C 0.17806(12) 0.1665(4) 0.51347(11) 0.1121(12) Uani 1 1 d .
H4 H 0.1609 0.1475 0.4786 0.134 Uiso 1 1 calc R
C37 C 0.03438(12) 1.3124(4) 1.05855(13) 0.1062(10) Uani 1 1 d .
H37 H 0.0240 1.3954 1.0635 0.127 Uiso 1 1 calc R
C19 C 0.14666(11) 1.0133(3) 0.28256(12) 0.0948(9) Uani 1 1 d .
H19 H 0.1252 1.0640 0.2851 0.114 Uiso 1 1 calc R
C36 C 0.14995(10) 0.1905(3) -0.03723(11) 0.0944(9) Uani 1 1 d .
H36 H 0.1717 0.1257 -0.0302 0.113 Uiso 1 1 calc R
N3 N 0.08122(11) 0.6827(4) 0.00655(10) 0.1326(12) Uani 1 1 d .
O5 O 0.06040(11) 1.3925(4) 1.15525(11) 0.1572(12) Uani 1 1 d .
C54 C -0.02345(14) 0.3604(4) 0.76767(13) 0.1203(14) Uani 1 1 d .
H54 H -0.0394 0.3124 0.7798 0.144 Uiso 1 1 calc R
N2 N 0.25482(10) 0.5877(3) 0.53570(11) 0.1100(9) Uani 1 1 d .
N5 N -0.03588(12) 1.2536(4) 0.87846(12) 0.1477(14) Uani 1 1 d .
C55 C 0.0000 0.2911(6) 0.7500 0.135(2) Uani 1 2 d S
H55 H 0.0000 0.1959 0.7500 0.162 Uiso 1 2 calc SR

loop_
_atom_site_aniso_label
_atom_site_aniso_U_11
_atom_site_aniso_U_22
_atom_site_aniso_U_33
_atom_site_aniso_U_23
_atom_site_aniso_U_13
_atom_site_aniso_U_12
N1 0.1007(16) 0.0523(12) 0.0581(12) -0.0034(9) 0.0428(12) -0.0009(10)
N4 0.125(3) 0.0638(19) 0.0484(17) 0.000 0.0446(17) 0.000
C26 0.0787(17) 0.0614(15) 0.0498(14) -0.0034(11) 0.0285(13) -0.0017(13)
C13 0.0889(18) 0.0576(15) 0.0594(16) -0.0025(12) 0.0415(14) 0.0019(14)
C47 0.104(2) 0.0685(16) 0.0592(17) 0.0015(13) 0.0424(16) 0.0045(15)
C9 0.100(2) 0.0658(16) 0.0709(18) -0.0058(13) 0.0498(16) -0.0073(14)
C10 0.0940(19) 0.0620(16) 0.0607(16) -0.0042(13) 0.0431(15) -0.0050(14)
C44 0.0808(18) 0.0730(17) 0.0563(15) -0.0014(13) 0.0387(14) -0.0054(14)
C52 0.105(3) 0.067(2) 0.0445(19) 0.000 0.032(2) 0.000
C11 0.102(2) 0.0626(15) 0.0703(18) -0.0071(13) 0.0496(16) -0.0146(14)
C25 0.0841(18) 0.0595(14) 0.0515(14) -0.0003(12) 0.0329(13) 0.0083(13)
C2 0.0918(19) 0.0742(17) 0.0545(16) 0.0002(13) 0.0367(15) -0.0083(15)
C15 0.114(2) 0.0649(17) 0.0561(16) -0.0085(13) 0.0399(16) -0.0097(15)
C24 0.0876(18) 0.0576(15) 0.0547(15) 0.0039(11) 0.0348(14) 0.0079(13)
C46 0.0952(19) 0.0645(16) 0.0496(15) 0.0004(12) 0.0378(14) -0.0043(14)
C14 0.109(2) 0.0590(15) 0.0644(17) -0.0059(13) 0.0422(16) -0.0129(14)
C48 0.098(2) 0.0748(17) 0.0506(15) 0.0044(13) 0.0348(14) 0.0050(15)
C28 0.0887(18) 0.0648(15) 0.0572(16) -0.0011(12) 0.0346(14) -0.0014(14)
C32 0.0773(18) 0.0807(18) 0.0573(16) 0.0019(13) 0.0361(15) -0.0106(15)
C23 0.0778(17) 0.0534(14) 0.0522(14) -0.0038(11) 0.0307(13) -0.0007(12)
C5 0.0737(17) 0.0656(16) 0.0649(16) -0.0032(13) 0.0380(14) -0.0014(13)
O3 0.1183(18) 0.190(3) 0.0653(15) -0.0339(15) 0.0412(14) -0.0066(16)
C49 0.0962(19) 0.0626(16) 0.0515(15) -0.0003(12) 0.0372(14) -0.0021(14)
C17 0.0866(18) 0.0534(15) 0.0573(14) -0.0050(11) 0.0378(14) 0.0005(14)
C12 0.0950(19) 0.0650(16) 0.0662(17) -0.0125(13) 0.0439(15) -0.0118(14)
C51 0.110(2) 0.0671(17) 0.0502(15) 0.0044(12) 0.0327(15) 0.0034(16)
C29 0.0803(18) 0.0789(18) 0.0535(16) 0.0038(13) 0.0346(14) -0.0079(14)
C50 0.107(2) 0.0659(16) 0.0572(16) 0.0025(13) 0.0360(15) 0.0093(15)
C27 0.117(2) 0.0697(18) 0.0528(16) 0.0070(13) 0.0310(16) 0.0127(16)
C7 0.0792(17) 0.0635(16) 0.0658(17) -0.0040(13) 0.0422(14) -0.0009(13)
C35 0.084(2) 0.117(2) 0.0557(17) -0.0152(16) 0.0428(17) -0.0214(19)
C8 0.086(2) 0.079(2) 0.0651(18) 0.0075(15) 0.0334(16) -0.0078(17)
C30 0.113(2) 0.098(2) 0.0503(16) 0.0146(16) 0.0392(17) 0.017(2)
C45 0.101(2) 0.0695(17) 0.0565(16) 0.0009(13) 0.0410(15) -0.0050(15)
C22 0.111(2) 0.0613(16) 0.0626(17) 0.0033(13) 0.0357(16) 0.0159(15)
C38 0.102(2) 0.101(2) 0.069(2) -0.0283(18) 0.0543(18) -0.0326(19)
N7 0.115(2) 0.105(2) 0.0681(18) 0.0002(15) 0.0466(16) -0.0273(17)
C41 0.0865(19) 0.0759(18) 0.0680(17) -0.0084(14) 0.0495(16) -0.0136(15)
C16 0.092(2) 0.0675(18) 0.087(2) -0.0092(14) 0.0502(17) -0.0020(15)
C33 0.100(2) 0.094(2) 0.0531(16) 0.0028(14) 0.0351(16) -0.0016(16)
N8 0.097(2) 0.138(3) 0.0684(19) -0.0166(18) 0.0463(17) -0.0136(18)
C40 0.121(2) 0.089(2) 0.0631(19) -0.0065(16) 0.0443(18) -0.0086(18)
C42 0.118(2) 0.103(2) 0.076(2) -0.0065(17) 0.0499(18) 0.0118(19)
C1 0.134(3) 0.101(2) 0.0591(17) -0.0084(16) 0.0405(18) -0.037(2)
C18 0.095(2) 0.0646(17) 0.095(2) -0.0085(14) 0.0542(18) -0.0024(15)
O4 0.146(2) 0.150(2) 0.0946(18) -0.0287(16) 0.0620(17) 0.0089(19)
O6 0.191(3) 0.175(3) 0.0721(16) -0.0241(17) 0.0638(19) -0.053(2)
N6 0.116(2) 0.136(3) 0.081(2) -0.032(2) 0.0587(19) -0.045(2)
C31 0.085(2) 0.127(3) 0.0553(16) -0.0073(17) 0.0349(15) 0.0008(19)
C43 0.100(2) 0.112(2) 0.0672(19) -0.0119(18) 0.0422(19) 0.020(2)
C21 0.113(2) 0.071(2) 0.106(2) -0.0141(16) 0.062(2) -0.0180(18)
O1 0.246(3) 0.145(2) 0.0911(18) 0.0027(16) 0.059(2) -0.101(2)
C3 0.151(3) 0.104(2) 0.068(2) -0.0019(18) 0.038(2) -0.053(2)
C34 0.092(2) 0.118(2) 0.0532(17) -0.0025(16) 0.0321(16) -0.009(2)
O2 0.189(3) 0.177(3) 0.0662(16) 0.0105(15) 0.0482(17) -0.057(2)
C53 0.123(3) 0.090(2) 0.0650(18) -0.0048(15) 0.0443(18) -0.0162(19)
C6 0.129(3) 0.089(2) 0.0646(18) -0.0102(15) 0.0412(18) -0.0379(19)
C39 0.122(3) 0.107(3) 0.0598(18) -0.0079(17) 0.0453(18) -0.019(2)
C20 0.123(3) 0.0521(16) 0.102(2) -0.0102(15) 0.053(2) -0.0055(19)
C4 0.146(3) 0.110(2) 0.0542(17) -0.0006(17) 0.0299(18) -0.051(2)
C37 0.127(3) 0.112(3) 0.090(2) -0.026(2) 0.062(2) 0.000(2)
C19 0.112(3) 0.0655(19) 0.117(3) -0.0122(17) 0.065(2) 0.0079(18)
C36 0.093(2) 0.131(3) 0.0652(19) -0.0101(18) 0.0430(18) 0.0087(19)
N3 0.180(3) 0.139(3) 0.0700(18) 0.0316(18) 0.0554(19) 0.058(2)
O5 0.190(3) 0.185(3) 0.127(2) -0.064(2) 0.101(2) -0.018(2)
C54 0.161(4) 0.097(3) 0.072(2) 0.001(2) 0.035(2) -0.045(3)
N2 0.115(2) 0.112(2) 0.0861(18) 0.0014(16) 0.0371(16) -0.0349(18)
N5 0.157(3) 0.173(3) 0.091(2) 0.004(2) 0.045(2) 0.081(3)
C55 0.199(7) 0.079(4) 0.070(3) 0.000 0.023(4) 0.000

loop_
_atom_type_symbol
_atom_type_description
_atom_type_scat_dispersion_real
_atom_type_scat_dispersion_imag
_atom_type_scat_source
C C 0.0033 0.0016 'International Tables Vol C Tables 4.2.6.8 and 6.1.1.4'
H H 0.0000 0.0000 'International Tables Vol C Tables 4.2.6.8 and 6.1.1.4'
N N 0.0061 0.0033 'International Tables Vol C Tables 4.2.6.8 and 6.1.1.4'
O O 0.0106 0.0060 'International Tables Vol C Tables 4.2.6.8 and 6.1.1.4'

loop_
_geom_angle_atom_site_label_1
_geom_angle_atom_site_label_2
_geom_angle_atom_site_label_3
_geom_angle
_geom_angle_site_symmetry_1
_geom_angle_site_symmetry_3
C13 N1 C23 124.51(19) . .
C13 N1 C17 117.44(18) . .
C23 N1 C17 118.05(19) . .
C49 N4 C49 121.7(3) . 2_556
C49 N4 C52 119.15(15) . .
C49 N4 C52 119.15(15) 2_556 .
C25 C26 C27 116.2(2) . .
C25 C26 C28 118.0(2) . .
C27 C26 C28 125.8(2) . .
C12 C13 C14 117.9(2) . .
C12 C13 N1 122.9(2) . .
C14 C13 N1 119.2(2) . .
C46 C47 C48 120.6(3) . .
C7 C9 C10 132.7(3) . .
C15 C10 C11 116.6(2) . .
C15 C10 C9 125.1(2) . .
C11 C10 C9 118.2(2) . .
C45 C44 C43 120.6(2) . .
C45 C44 C41 125.2(3) . .
C43 C44 C41 114.3(2) . .
C53 C52 C53 119.2(4) . 2_556
C53 C52 N4 120.4(2) . .
C53 C52 N4 120.4(2) 2_556 .
C12 C11 C10 122.5(2) . .
C24 C25 C26 122.2(2) . .
C1 C2 C3 120.7(3) . .
C1 C2 N7 120.1(3) . .
C3 C2 N7 119.2(3) . .
C14 C15 C10 121.5(2) . .
C25 C24 C23 120.6(2) . .
C47 C46 C51 117.0(2) . .
C47 C46 C45 125.5(2) . .
C51 C46 C45 117.5(2) . .
C15 C14 C13 121.3(2) . .
C47 C48 C49 121.4(2) . .
C29 C28 C26 132.1(3) . .
C31 C32 C33 117.6(3) . .
C31 C32 C29 120.3(2) . .
C33 C32 C29 122.1(3) . .
C22 C23 C24 118.0(2) . .
C22 C23 N1 119.1(2) . .
C24 C23 N1 122.9(2) . .
C6 C5 C4 116.1(2) . .
C6 C5 C7 121.5(2) . .
C4 C5 C7 122.3(2) . .
C50 C49 C48 118.4(2) . .
C50 C49 N4 120.7(2) . .
C48 C49 N4 120.8(2) . .
C18 C17 C16 120.2(2) . .
C18 C17 N1 119.6(2) . .
C16 C17 N1 120.2(2) . .
C11 C12 C13 120.2(2) . .
C50 C51 C46 122.4(2) . .
C28 C29 C30 120.8(2) . .
C28 C29 C32 123.7(3) . .
C30 C29 C32 115.5(2) . .
C49 C50 C51 120.1(3) . .
C22 C27 C26 122.1(2) . .
C9 C7 C8 121.6(2) . .
C9 C7 C5 124.2(2) . .
C8 C7 C5 114.2(2) . .
C36 C35 C34 121.7(3) . .
C36 C35 N8 118.3(3) . .
C34 C35 N8 120.1(3) . .
N2 C8 C7 175.9(3) . .
N3 C30 C29 179.3(4) . .
C44 C45 C46 132.4(3) . .
C27 C22 C23 120.8(2) . .
C37 C38 C39 122.0(3) . .
C37 C38 N6 118.7(3) . .
C39 C38 N6 119.3(3) . .
O2 N7 O1 121.0(3) . .
O2 N7 C2 119.4(3) . .
O1 N7 C2 119.5(3) . .
C42 C41 C40 117.0(3) . .
C42 C41 C44 120.5(3) . .
C40 C41 C44 122.5(3) . .
C17 C16 C21 119.8(3) . .
C32 C33 C34 121.7(3) . .
O3 N8 O4 122.9(3) . .
O3 N8 C35 118.4(3) . .
O4 N8 C35 118.7(3) . .
C41 C40 C39 121.0(3) . .
C41 C42 C37 122.0(3) . .
C2 C1 C6 119.7(3) . .
C17 C18 C19 120.1(3) . .
O6 N6 O5 124.4(3) . .
O6 N6 C38 118.1(4) . .
O5 N6 C38 117.4(4) . .
C32 C31 C36 121.4(3) . .
N5 C43 C44 178.3(3) . .
C20 C21 C16 119.8(3) . .
C2 C3 C4 119.6(3) . .
C33 C34 C35 118.4(3) . .
C52 C53 C54 119.9(3) . .
C5 C6 C1 122.1(3) . .
C38 C39 C40 119.3(3) . .
C19 C20 C21 120.5(3) . .
C5 C4 C3 121.7(3) . .
C38 C37 C42 118.8(3) . .
C20 C19 C18 119.5(3) . .
C35 C36 C31 119.0(3) . .
C55 C54 C53 120.5(4) . .
C54 C55 C54 120.1(5) 2_556 .

loop_
_geom_bond_atom_site_label_1
_geom_bond_atom_site_label_2
_geom_bond_distance
_geom_bond_site_symmetry_2
N1 C13 1.407(3) .
N1 C23 1.415(3) .
N1 C17 1.434(3) .
N4 C49 1.405(3) .
N4 C49 1.405(3) 2_556
N4 C52 1.430(4) .
C26 C25 1.393(3) .
C26 C27 1.390(3) .
C26 C28 1.449(3) .
C13 C12 1.395(3) .
C13 C14 1.399(3) .
C47 C46 1.402(4) .
C47 C48 1.378(3) .
C9 C7 1.350(3) .
C9 C10 1.451(3) .
C10 C15 1.400(3) .
C10 C11 1.397(3) .
C44 C45 1.333(3) .
C44 C43 1.428(4) .
C44 C41 1.486(3) .
C52 C53 1.376(3) .
C52 C53 1.376(3) 2_556
C11 C12 1.373(3) .
C25 C24 1.373(3) .
C2 C1 1.334(4) .
C2 C3 1.344(4) .
C2 N7 1.460(3) .
C15 C14 1.365(3) .
C24 C23 1.383(3) .
C46 C51 1.393(3) .
C46 C45 1.464(3) .
C48 C49 1.384(3) .
C28 C29 1.349(3) .
C32 C31 1.376(4) .
C32 C33 1.387(4) .
C32 C29 1.482(4) .
C23 C22 1.390(3) .
C5 C6 1.369(4) .
C5 C4 1.377(4) .
C5 C7 1.476(3) .
O3 N8 1.209(3) .
C49 C50 1.390(3) .
C17 C18 1.369(3) .
C17 C16 1.370(3) .
C51 C50 1.370(3) .
C29 C30 1.422(4) .
C27 C22 1.367(3) .
C7 C8 1.437(4) .
C35 C36 1.364(4) .
C35 C34 1.366(4) .
C35 N8 1.477(4) .
C8 N2 1.141(3) .
C30 N3 1.133(4) .
C38 C37 1.340(4) .
C38 C39 1.346(4) .
C38 N6 1.489(4) .
N7 O2 1.190(3) .
N7 O1 1.177(3) .
C41 C42 1.374(4) .
C41 C40 1.382(4) .
C16 C21 1.389(4) .
C33 C34 1.378(4) .
N8 O4 1.225(3) .
C40 C39 1.388(4) .
C42 C37 1.386(4) .
C1 C6 1.376(4) .
C18 C19 1.379(4) .
O6 N6 1.205(4) .
N6 O5 1.205(4) .
C31 C36 1.379(4) .
C43 N5 1.135(4) .
C21 C20 1.361(4) .
C3 C4 1.377(4) .
C53 C54 1.385(4) .
C20 C19 1.378(4) .
C54 C55 1.355(4) .
C55 C54 1.355(5) 2_556
